data_4128402
loop_
_publ_author_name
'Ozols, Kristers'
'Jang, Yun-Suk'
'Cramer, Nicolai'

_publ_section_title
;
 Chiral Cyclopentadienyl Cobalt(III) Complexes Enable Highly
 Enantioselective 3d-Metal-Catalyzed C-H Functionalizations.
;
_journal_issue 14
_journal_name_full 'Journal of the American Chemical Society'
_journal_page_first 5675
_journal_page_last 5680
_journal_paper_doi 10.1021/jacs.9b02569
_journal_volume 141
_journal_year 2019
_chemical_absolute_configuration rmad
_chemical_formula_moiety 'C34 H31 Co I2 O3'
_chemical_formula_sum 'C34 H31 Co I2 O3'
_chemical_formula_weight 800.32
_space_group_crystal_system orthorhombic
_space_group_IT_number 19
_space_group_name_Hall 'P 2ac 2ab'
_space_group_name_H-M_alt 'P 21 21 21'
_atom_sites_solution_hydrogens geom
_atom_sites_solution_primary dual
_atom_sites_solution_secondary difmap
_audit_creation_date 2018-10-26
_audit_creation_method
;
Olex2 1.2
(compiled 2018.05.29 svn.r3508 for OlexSys, GUI svn.r5506)
;
_cell_angle_alpha 90
_cell_angle_beta 90
_cell_angle_gamma 90
_cell_formula_units_Z 4
_cell_length_a 9.9249(2)
_cell_length_b 12.0314(3)
_cell_length_c 25.6817(6)
_cell_measurement_reflns_used 28089
_cell_measurement_temperature 140.00(10)
_cell_measurement_theta_max 31.3120
_cell_measurement_theta_min 3.0810
_cell_volume 3066.66(12)
_computing_cell_refinement 'CrysAlisPro 1.171.40.20a (Rigaku OD, 2018)'
_computing_data_collection 'CrysAlisPro 1.171.40.20a (Rigaku OD, 2018)'
_computing_data_reduction 'CrysAlisPro 1.171.40.20a (Rigaku OD, 2018)'
_computing_molecular_graphics 'Olex2 (Dolomanov et al., 2009)'
_computing_publication_material 'Olex2 (Dolomanov et al., 2009)'
_computing_structure_refinement 'SHELXL (Sheldrick, 2015)'
_computing_structure_solution 'SHELXT (Sheldrick, 2015)'
_diffrn_ambient_environment N~2~
_diffrn_ambient_temperature 140.00(10)
_diffrn_detector 'CCD plate'
_diffrn_detector_area_resol_mean 5.2817
_diffrn_detector_type AtlasS2
_diffrn_measured_fraction_theta_full 0.998
_diffrn_measured_fraction_theta_max 0.968
_diffrn_measurement_details
;
List of Runs (angles in degrees, time in seconds):

  # Type    Start    End  Width  t~exp~   \w     \q     \k     \f   Frames
--------------------------------------------------------------------------
  1  \w    -13.00  96.00   1.00    4.76    --   19.91  77.00-120.00  109
  2  \w     34.00 107.00   1.00    4.76    --   19.91-178.00 150.00   73
  3  \w    -51.00  48.00   1.00    4.76    --   19.91 -57.00 120.00   99
  4  \w      5.00  93.00   1.00    4.76    --   19.91  57.00 120.00   88
  5  \w     -8.00  78.00   1.00    4.76    --   19.91  57.00  30.00   86
  6  \w    -54.00  43.00   1.00    4.76    --   19.91 -38.00-150.00   97
  7  \w    -89.00 -60.00   1.00    4.76    --  -20.22 145.00 -53.33   29
  8  \w    -39.00  54.00   1.00    4.76    --  -20.22  38.00   0.00   93
  9  \w    -97.00 -66.00   1.00    4.76    --  -20.22 155.00 171.32   31
;
_diffrn_measurement_device 'four-circle diffractometer'
_diffrn_measurement_device_type 'SuperNova, Dual, Cu at home/near, AtlasS2'
_diffrn_measurement_method '\w scans'
_diffrn_orient_matrix_type 'CrysAlisPro convention (1999,Acta A55,543-557)'
_diffrn_orient_matrix_UB_11 -0.0462383000
_diffrn_orient_matrix_UB_12 0.0445513000
_diffrn_orient_matrix_UB_13 0.0029348000
_diffrn_orient_matrix_UB_21 -0.0509546000
_diffrn_orient_matrix_UB_22 -0.0323837000
_diffrn_orient_matrix_UB_23 -0.0119929000
_diffrn_orient_matrix_UB_31 -0.0193685000
_diffrn_orient_matrix_UB_32 -0.0210132000
_diffrn_orient_matrix_UB_33 0.0247024000
_diffrn_radiation_monochromator mirror
_diffrn_radiation_probe x-ray
_diffrn_radiation_type MoK\a
_diffrn_radiation_wavelength 0.71073
_diffrn_reflns_av_R_equivalents 0.0701
_diffrn_reflns_av_unetI/netI 0.0472
_diffrn_reflns_Laue_measured_fraction_full 0.998
_diffrn_reflns_Laue_measured_fraction_max 0.968
_diffrn_reflns_limit_h_max 15
_diffrn_reflns_limit_h_min -14
_diffrn_reflns_limit_k_max 18
_diffrn_reflns_limit_k_min -17
_diffrn_reflns_limit_l_max 38
_diffrn_reflns_limit_l_min -39
_diffrn_reflns_number 66536
_diffrn_reflns_point_group_measured_fraction_full 0.999
_diffrn_reflns_point_group_measured_fraction_max 0.941
_diffrn_reflns_theta_full 25.242
_diffrn_reflns_theta_max 32.998
_diffrn_reflns_theta_min 2.594
_diffrn_source 'micro-focus sealed X-ray tube'
_diffrn_source_type 'SuperNova (Mo) X-ray Source'
_exptl_absorpt_coefficient_mu 2.606
_exptl_absorpt_correction_T_max 1.000
_exptl_absorpt_correction_T_min 0.238
_exptl_absorpt_correction_type gaussian
_exptl_absorpt_process_details
;
CrysAlisPro 1.171.40.20a (Rigaku Oxford Diffraction, 2018)
 Numerical absorption correction based on Gaussian integration over
 a multifaceted crystal model/Empirical absorption correction using
 spherical harmonics as implemented in SCALE3 ABSPACK scaling algorithm.
;
_exptl_crystal_colour 'dark brown'
_exptl_crystal_density_diffrn 1.733
_exptl_crystal_description prism
_exptl_crystal_F_000 1568
_exptl_crystal_size_max 0.445
_exptl_crystal_size_mid 0.311
_exptl_crystal_size_min 0.154
_refine_diff_density_max 1.173
_refine_diff_density_min -0.746
_refine_diff_density_rms 0.107
_refine_ls_abs_structure_details
;
 Flack x determined using 3663 quotients [(I+)-(I-)]/[(I+)+(I-)]
 (Parsons, Flack and Wagner, Acta Cryst. B69 (2013) 249-259).
;
_refine_ls_abs_structure_Flack -0.015(10)
_refine_ls_extinction_method none
_refine_ls_goodness_of_fit_ref 1.060
_refine_ls_hydrogen_treatment constr
_refine_ls_matrix_type full
_refine_ls_number_parameters 366
_refine_ls_number_reflns 10868
_refine_ls_number_restraints 0
_refine_ls_restrained_S_all 1.060
_refine_ls_R_factor_all 0.0438
_refine_ls_R_factor_gt 0.0345
_refine_ls_shift/su_max 0.002
_refine_ls_shift/su_mean 0.000
_refine_ls_structure_factor_coef Fsqd
_refine_ls_weighting_details 'w=1/[\s^2^(Fo^2^)+(0.0277P)^2^] where P=(Fo^2^+2Fc^2^)/3'
_refine_ls_weighting_scheme calc
_refine_ls_wR_factor_gt 0.0690
_refine_ls_wR_factor_ref 0.0733
_reflns_Friedel_coverage 0.759
_reflns_Friedel_fraction_full 1.000
_reflns_Friedel_fraction_max 0.908
_reflns_number_gt 9555
_reflns_number_total 10868
_reflns_threshold_expression 'I > 2\s(I)'
_cod_data_source_file ja9b02569_si_005.cif
_cod_data_source_block koz-01-451
_cod_depositor_comments
;
The following automatic conversions were performed:

data item '_exptl_absorpt_correction_type' value 'Gaussian' was
changed to 'gaussian' in accordance with the
/home/data/users/saulius/crontab/automatic-downloads/current/ACS/lib/dictionaries/cif_core.dic
dictionary named 'cif_core.dic' version 2.4.2 last updated on
2011-04-26.

Automatic conversion script
Id: cif_fix_values 6909 2019-04-08 15:41:33Z antanas 
;
_cod_original_cell_volume 3066.65(12)
_cod_database_code 4128402
_shelx_shelxl_version_number 2018/3
_chemical_oxdiff_formula 'C34 H31 O3 Co1 I2'
_shelx_space_group_comment
;
The symmetry employed for this shelxl refinement is uniquely defined
by the following loop, which should always be used as a source of
symmetry information in preference to the above space-group names.
They are only intended as comments.
;
_reflns_odcompleteness_completeness 99.85
_reflns_odcompleteness_iscentric 1
_reflns_odcompleteness_theta 30.44
_olex2_refinement_description
;
1. Fixed Uiso
 At 1.2 times of:
  All C(H) groups, All C(H,H) groups
 At 1.5 times of:
  All C(H,H,H) groups
2.a Secondary CH2 refined with riding coordinates:
 C10(H10A,H10B), C31(H31A,H31B)
2.b Aromatic/amide H refined with riding coordinates:
 C2(H2), C5(H5), C13(H13), C15(H15), C16(H16), C17(H17), C18(H18), C23(H23),
 C24(H24), C25(H25), C26(H26), C28(H28)
2.c Idealised Me refined as rotating group:
 C7(H7A,H7B,H7C), C8(H8A,H8B,H8C), C9(H9A,H9B,H9C), C32(H32A,H32B,H32C),
 C33(H33A,H33B,H33C)
;
_olex2_submission_special_instructions 'No special instructions were received'
_oxdiff_exptl_absorpt_empirical_details
;
Empirical correction (ABSPACK) includes:
- Absorption correction using spherical harmonics
- Frame scaling
- Detector area scaling
- B-factor correction
;
_oxdiff_exptl_absorpt_empirical_full_max 1.544
_oxdiff_exptl_absorpt_empirical_full_min 0.612

loop_
_space_group_symop_operation_xyz
'x, y, z'
'-x+1/2, -y, z+1/2'
'-x, y+1/2, -z+1/2'
'x+1/2, -y+1/2, -z'

loop_
_atom_site_label
_atom_site_type_symbol
_atom_site_fract_x
_atom_site_fract_y
_atom_site_fract_z
_atom_site_U_iso_or_equiv
_atom_site_adp_type
_atom_site_occupancy
_atom_site_site_symmetry_order
_atom_site_calc_flag
_atom_site_refinement_flags_posn
I1 I 0.35541(3) 0.29140(2) 0.71838(2) 0.02456(7) Uani 1 1 d .
I2 I 0.65930(3) 0.11119(2) 0.70332(2) 0.02981(8) Uani 1 1 d .
Co1 Co 0.60856(5) 0.32209(4) 0.70411(2) 0.01712(11) Uani 1 1 d .
O1 O 0.5984(3) 0.7125(3) 0.62513(11) 0.0271(6) Uani 1 1 d .
O2 O 0.4081(4) 0.1310(2) 0.59333(12) 0.0282(7) Uani 1 1 d .
O3 O 0.6463(4) 0.3146(3) 0.81673(12) 0.0374(8) Uani 1 1 d .
C1 C 0.7794(4) 0.4174(3) 0.68696(16) 0.0203(8) Uani 1 1 d .
C2 C 0.6631(4) 0.4875(3) 0.69227(15) 0.0182(7) Uani 1 1 d .
H2 H 0.652335 0.544035 0.717771 0.022 Uiso 1 1 calc R
C3 C 0.5667(4) 0.4596(3) 0.65362(15) 0.0175(7) Uani 1 1 d .
C4 C 0.6183(4) 0.3659(3) 0.62507(15) 0.0178(8) Uani 1 1 d .
C5 C 0.7487(4) 0.3427(3) 0.64563(16) 0.0210(8) Uani 1 1 d .
H5 H 0.806825 0.285582 0.633481 0.025 Uiso 1 1 calc R
C6 C 0.9143(4) 0.4304(4) 0.71407(17) 0.0248(8) Uani 1 1 d .
C7 C 1.0078(5) 0.4877(5) 0.6748(2) 0.0377(12) Uani 1 1 d .
H7A H 1.015220 0.441809 0.643405 0.057 Uiso 1 1 calc GR
H7B H 1.097183 0.497370 0.690333 0.057 Uiso 1 1 calc GR
H7C H 0.970559 0.560533 0.665577 0.057 Uiso 1 1 calc GR
C8 C 0.9019(5) 0.5063(4) 0.76136(18) 0.0302(10) Uani 1 1 d .
H8A H 0.862786 0.577487 0.750704 0.045 Uiso 1 1 calc GR
H8B H 0.991418 0.518904 0.776369 0.045 Uiso 1 1 calc GR
H8C H 0.843654 0.471157 0.787405 0.045 Uiso 1 1 calc GR
C9 C 0.9719(5) 0.3173(4) 0.7298(2) 0.0363(12) Uani 1 1 d .
H9A H 0.911339 0.281708 0.754853 0.054 Uiso 1 1 calc GR
H9B H 1.060765 0.327681 0.745662 0.054 Uiso 1 1 calc GR
H9C H 0.980452 0.270217 0.698811 0.054 Uiso 1 1 calc GR
C10 C 0.4464(4) 0.5274(3) 0.64023(15) 0.0185(7) Uani 1 1 d .
H10A H 0.435232 0.589147 0.665339 0.022 Uiso 1 1 calc R
H10B H 0.364008 0.481082 0.640738 0.022 Uiso 1 1 calc R
C11 C 0.4720(4) 0.5718(3) 0.58635(15) 0.0175(7) Uani 1 1 d .
C12 C 0.5577(5) 0.6664(3) 0.57969(16) 0.0215(8) Uani 1 1 d .
C13 C 0.5948(5) 0.7021(4) 0.53104(16) 0.0246(8) Uani 1 1 d .
H13 H 0.652381 0.764701 0.527474 0.030 Uiso 1 1 calc R
C14 C 0.5472(4) 0.6458(3) 0.48582(16) 0.0212(8) Uani 1 1 d .
C15 C 0.5841(5) 0.6806(4) 0.43513(17) 0.0277(9) Uani 1 1 d .
H15 H 0.642801 0.742309 0.431038 0.033 Uiso 1 1 calc R
C16 C 0.5369(5) 0.6270(4) 0.39217(18) 0.0276(9) Uani 1 1 d .
H16 H 0.562054 0.652065 0.358453 0.033 Uiso 1 1 calc R
C17 C 0.4509(5) 0.5345(4) 0.39758(17) 0.0247(9) Uani 1 1 d .
H17 H 0.418937 0.496971 0.367469 0.030 Uiso 1 1 calc R
C18 C 0.4132(4) 0.4987(3) 0.44577(16) 0.0198(8) Uani 1 1 d .
H18 H 0.354715 0.436555 0.448923 0.024 Uiso 1 1 calc R
C19 C 0.4604(4) 0.5529(3) 0.49124(15) 0.0179(7) Uani 1 1 d .
C20 C 0.4269(4) 0.5153(3) 0.54287(15) 0.0177(7) Uani 1 1 d .
C21 C 0.3470(4) 0.4116(3) 0.55087(14) 0.0186(7) Uani 1 1 d .
C22 C 0.2041(4) 0.4139(3) 0.54369(15) 0.0197(8) Uani 1 1 d .
C23 C 0.1347(5) 0.5118(4) 0.52879(16) 0.0240(8) Uani 1 1 d .
H23 H 0.184524 0.577880 0.522472 0.029 Uiso 1 1 calc R
C24 C -0.0018(5) 0.5132(5) 0.52331(18) 0.0307(10) Uani 1 1 d .
H24 H -0.046836 0.580095 0.514188 0.037 Uiso 1 1 calc R
C25 C -0.0757(5) 0.4146(4) 0.53129(18) 0.0324(11) Uani 1 1 d .
H25 H -0.170670 0.414911 0.526688 0.039 Uiso 1 1 calc R
C26 C -0.0123(5) 0.3191(4) 0.54551(17) 0.0289(10) Uani 1 1 d .
H26 H -0.064093 0.253622 0.550749 0.035 Uiso 1 1 calc R
C27 C 0.1290(4) 0.3150(3) 0.55269(15) 0.0223(8) Uani 1 1 d .
C28 C 0.1971(5) 0.2176(4) 0.56925(15) 0.0241(9) Uani 1 1 d .
H28 H 0.147725 0.151092 0.574938 0.029 Uiso 1 1 calc R
C29 C 0.3336(5) 0.2187(3) 0.57710(14) 0.0218(8) Uani 1 1 d .
C30 C 0.4110(4) 0.3175(3) 0.56827(15) 0.0195(8) Uani 1 1 d .
C31 C 0.5626(4) 0.3131(3) 0.57615(15) 0.0202(8) Uani 1 1 d .
H31A H 0.590453 0.234141 0.575796 0.024 Uiso 1 1 calc R
H31B H 0.605719 0.349524 0.545864 0.024 Uiso 1 1 calc R
C32 C 0.6896(6) 0.8042(4) 0.6219(2) 0.0416(14) Uani 1 1 d .
H32A H 0.767507 0.783197 0.600583 0.062 Uiso 1 1 calc GR
H32B H 0.720067 0.824421 0.656921 0.062 Uiso 1 1 calc GR
H32C H 0.643833 0.867785 0.605907 0.062 Uiso 1 1 calc GR
C33 C 0.3377(7) 0.0307(4) 0.6060(2) 0.0409(13) Uani 1 1 d .
H33A H 0.285936 0.005740 0.575628 0.061 Uiso 1 1 calc GR
H33B H 0.276191 0.044528 0.635114 0.061 Uiso 1 1 calc GR
H33C H 0.402665 -0.026940 0.615798 0.061 Uiso 1 1 calc GR
C34 C 0.6306(5) 0.3185(3) 0.77330(16) 0.0247(9) Uani 1 1 d .

loop_
_atom_site_aniso_label
_atom_site_aniso_U_11
_atom_site_aniso_U_22
_atom_site_aniso_U_33
_atom_site_aniso_U_23
_atom_site_aniso_U_13
_atom_site_aniso_U_12
I1 0.01960(12) 0.02706(13) 0.02703(13) 0.00581(11) 0.00402(11) -0.00211(10)
I2 0.03556(16) 0.01964(12) 0.03422(15) 0.00101(11) 0.00230(14) 0.00529(11)
Co1 0.0179(2) 0.0177(2) 0.0158(2) 0.00060(19) 0.0012(2) 0.00024(18)
O1 0.0337(17) 0.0234(14) 0.0242(14) -0.0030(13) 0.0007(13) -0.0129(13)
O2 0.0382(19) 0.0167(14) 0.0296(16) 0.0044(12) 0.0000(15) -0.0038(13)
O3 0.049(2) 0.0417(19) 0.0211(15) 0.0016(13) 0.0001(16) -0.0095(19)
C1 0.0164(18) 0.0230(18) 0.0217(18) 0.0001(15) 0.0019(15) -0.0032(14)
C2 0.0190(18) 0.0174(16) 0.0182(17) -0.0007(13) 0.0006(15) -0.0030(15)
C3 0.0204(19) 0.0164(17) 0.0158(17) 0.0023(14) 0.0015(15) -0.0014(14)
C4 0.0191(19) 0.0182(17) 0.0161(16) 0.0012(14) 0.0031(14) -0.0027(13)
C5 0.020(2) 0.026(2) 0.0164(18) 0.0023(15) 0.0057(15) 0.0001(15)
C6 0.0153(17) 0.036(2) 0.023(2) -0.0028(17) -0.0003(16) -0.0024(16)
C7 0.022(2) 0.060(4) 0.031(3) -0.001(2) 0.000(2) -0.012(2)
C8 0.023(2) 0.039(3) 0.028(2) -0.0057(19) -0.0042(18) -0.0018(19)
C9 0.024(2) 0.042(3) 0.043(3) 0.003(2) -0.005(2) 0.006(2)
C10 0.0193(19) 0.0186(17) 0.0177(17) -0.0020(14) 0.0011(15) -0.0021(14)
C11 0.0162(18) 0.0164(17) 0.0198(18) 0.0027(14) 0.0004(15) 0.0001(14)
C12 0.023(2) 0.0186(18) 0.023(2) -0.0016(15) -0.0002(16) -0.0038(15)
C13 0.029(2) 0.0173(18) 0.027(2) 0.0021(16) 0.0031(17) -0.0100(17)
C14 0.025(2) 0.0169(18) 0.0216(19) 0.0039(15) 0.0039(17) 0.0003(15)
C15 0.034(2) 0.024(2) 0.025(2) 0.0042(16) 0.0075(18) -0.0016(18)
C16 0.031(2) 0.028(2) 0.023(2) 0.0044(17) 0.0078(18) 0.0015(18)
C17 0.026(2) 0.027(2) 0.0207(19) -0.0020(16) 0.0011(17) 0.0062(17)
C18 0.0207(19) 0.0181(17) 0.0206(18) 0.0007(15) -0.0007(16) 0.0007(15)
C19 0.0185(19) 0.0160(17) 0.0191(18) 0.0011(14) 0.0001(15) 0.0024(14)
C20 0.0159(17) 0.0175(17) 0.0197(18) 0.0021(14) -0.0025(14) -0.0024(14)
C21 0.0220(18) 0.0202(17) 0.0137(16) -0.0015(13) 0.0007(16) -0.0075(16)
C22 0.0186(18) 0.026(2) 0.0143(16) -0.0017(15) -0.0002(15) -0.0054(15)
C23 0.024(2) 0.0247(19) 0.0238(19) 0.0037(15) -0.0002(17) -0.0044(17)
C24 0.022(2) 0.045(3) 0.026(2) 0.003(2) -0.0040(18) -0.001(2)
C25 0.022(2) 0.052(3) 0.024(2) 0.000(2) -0.0017(18) -0.010(2)
C26 0.027(2) 0.039(3) 0.021(2) -0.0024(18) 0.0015(17) -0.0130(19)
C27 0.025(2) 0.027(2) 0.0148(16) -0.0036(14) 0.0001(15) -0.0104(16)
C28 0.033(2) 0.0190(18) 0.0204(18) -0.0033(16) 0.0037(17) -0.0107(16)
C29 0.033(2) 0.0172(17) 0.0157(16) -0.0015(14) 0.0034(17) -0.0062(16)
C30 0.024(2) 0.0203(19) 0.0141(16) -0.0006(14) 0.0009(15) -0.0060(15)
C31 0.0237(19) 0.0188(19) 0.0181(17) -0.0012(14) 0.0016(15) -0.0012(15)
C32 0.057(4) 0.034(3) 0.033(2) -0.007(2) 0.001(2) -0.029(3)
C33 0.056(4) 0.020(2) 0.047(3) 0.0127(19) 0.008(3) -0.010(2)
C34 0.030(2) 0.0233(19) 0.021(2) 0.0026(15) 0.0027(17) -0.0056(16)

loop_
_atom_type_symbol
_atom_type_description
_atom_type_scat_dispersion_real
_atom_type_scat_dispersion_imag
_atom_type_scat_source
C C 0.0033 0.0016 'International Tables Vol C Tables 4.2.6.8 and 6.1.1.4'
H H 0.0000 0.0000 'International Tables Vol C Tables 4.2.6.8 and 6.1.1.4'
Co Co 0.3494 0.9721 'International Tables Vol C Tables 4.2.6.8 and 6.1.1.4'
I I -0.4742 1.8119 'International Tables Vol C Tables 4.2.6.8 and 6.1.1.4'
O O 0.0106 0.0060 'International Tables Vol C Tables 4.2.6.8 and 6.1.1.4'

loop_
_exptl_crystal_face_index_h
_exptl_crystal_face_index_k
_exptl_crystal_face_index_l
_exptl_crystal_face_perp_dist
0 0 1 0.1892
0 0 -1 0.1771
-2 1 -1 0.0838
2 -1 1 0.0838
-1 -1 -2 0.1344
-1 -2 2 0.2048
1 2 -2 0.1920
0 -1 -2 0.1620
0 2 -1 0.1790
0 -2 1 0.1737
-1 1 0 0.0630
1 -1 0 0.0910
-1 -1 2 0.2010
1 1 -1 0.1834
0 1 1 0.1119
0 -1 2 0.1926
-2 -1 -2 0.1072
1 0 -2 0.1570

loop_
_geom_angle_atom_site_label_1
_geom_angle_atom_site_label_2
_geom_angle_atom_site_label_3
_geom_angle
I1 Co1 I2 92.899(19)
C1 Co1 I1 154.41(12)
C1 Co1 I2 112.20(11)
C1 Co1 C3 66.85(16)
C1 Co1 C4 67.78(16)
C2 Co1 I1 114.36(12)
C2 Co1 I2 152.21(12)
C2 Co1 C1 40.21(16)
C2 Co1 C3 39.19(15)
C2 Co1 C4 66.87(14)
C3 Co1 I1 90.44(11)
C3 Co1 I2 142.21(11)
C4 Co1 I1 102.67(11)
C4 Co1 I2 103.30(11)
C4 Co1 C3 39.62(15)
C5 Co1 I1 141.44(12)
C5 Co1 I2 88.92(12)
C5 Co1 C1 40.06(16)
C5 Co1 C2 66.66(16)
C5 Co1 C3 66.24(16)
C5 Co1 C4 40.06(16)
C34 Co1 I1 88.54(15)
C34 Co1 I2 87.71(14)
C34 Co1 C1 97.07(18)
C34 Co1 C2 97.83(17)
C34 Co1 C3 130.02(17)
C34 Co1 C4 163.70(17)
C34 Co1 C5 130.02(19)
C12 O1 C32 117.1(3)
C29 O2 C33 117.4(4)
C2 C1 Co1 69.6(2)
C2 C1 C6 127.3(3)
C5 C1 Co1 68.8(2)
C5 C1 C2 105.6(3)
C5 C1 C6 126.6(4)
C6 C1 Co1 132.4(3)
Co1 C2 H2 123.6
C1 C2 Co1 70.2(2)
C1 C2 H2 125.2
C3 C2 Co1 72.6(2)
C3 C2 C1 109.6(3)
C3 C2 H2 125.2
C2 C3 Co1 68.2(2)
C2 C3 C4 107.6(4)
C2 C3 C10 125.0(3)
C4 C3 Co1 68.6(2)
C4 C3 C10 126.7(4)
C10 C3 Co1 136.0(3)
C3 C4 Co1 71.8(2)
C3 C4 C31 128.5(4)
C5 C4 Co1 68.6(2)
C5 C4 C3 106.7(3)
C5 C4 C31 123.9(3)
C31 C4 Co1 132.9(3)
Co1 C5 H5 124.2
C1 C5 Co1 71.2(2)
C1 C5 C4 110.3(4)
C1 C5 H5 124.9
C4 C5 Co1 71.4(2)
C4 C5 H5 124.9
C1 C6 C7 106.1(4)
C1 C6 C8 110.9(3)
C1 C6 C9 111.1(3)
C8 C6 C7 107.7(4)
C8 C6 C9 110.7(4)
C9 C6 C7 110.3(4)
C6 C7 H7A 109.5
C6 C7 H7B 109.5
C6 C7 H7C 109.5
H7A C7 H7B 109.5
H7A C7 H7C 109.5
H7B C7 H7C 109.5
C6 C8 H8A 109.5
C6 C8 H8B 109.5
C6 C8 H8C 109.5
H8A C8 H8B 109.5
H8A C8 H8C 109.5
H8B C8 H8C 109.5
C6 C9 H9A 109.5
C6 C9 H9B 109.5
C6 C9 H9C 109.5
H9A C9 H9B 109.5
H9A C9 H9C 109.5
H9B C9 H9C 109.5
C3 C10 H10A 110.6
C3 C10 H10B 110.6
C3 C10 C11 105.8(3)
H10A C10 H10B 108.7
C11 C10 H10A 110.6
C11 C10 H10B 110.6
C12 C11 C10 119.5(3)
C20 C11 C10 120.9(3)
C20 C11 C12 119.2(4)
O1 C12 C11 113.6(4)
O1 C12 C13 125.2(4)
C13 C12 C11 121.2(4)
C12 C13 H13 119.9
C12 C13 C14 120.3(4)
C14 C13 H13 119.9
C15 C14 C13 121.6(4)
C15 C14 C19 118.7(4)
C19 C14 C13 119.7(4)
C14 C15 H15 119.4
C16 C15 C14 121.1(4)
C16 C15 H15 119.4
C15 C16 H16 119.9
C15 C16 C17 120.1(4)
C17 C16 H16 119.9
C16 C17 H17 119.8
C18 C17 C16 120.4(4)
C18 C17 H17 119.8
C17 C18 H18 119.6
C17 C18 C19 120.8(4)
C19 C18 H18 119.6
C14 C19 C18 118.9(4)
C14 C19 C20 118.6(4)
C18 C19 C20 122.5(4)
C11 C20 C19 121.0(4)
C11 C20 C21 118.2(3)
C19 C20 C21 120.8(3)
C22 C21 C20 119.6(4)
C30 C21 C20 119.2(4)
C30 C21 C22 121.1(4)
C23 C22 C21 122.2(4)
C23 C22 C27 119.0(4)
C27 C22 C21 118.8(4)
C22 C23 H23 119.3
C24 C23 C22 121.4(4)
C24 C23 H23 119.3
C23 C24 H24 120.3
C23 C24 C25 119.5(5)
C25 C24 H24 120.3
C24 C25 H25 119.7
C26 C25 C24 120.6(5)
C26 C25 H25 119.7
C25 C26 H26 119.2
C25 C26 C27 121.5(4)
C27 C26 H26 119.2
C26 C27 C22 117.9(4)
C26 C27 C28 122.7(4)
C28 C27 C22 119.4(4)
C27 C28 H28 119.7
C29 C28 C27 120.5(4)
C29 C28 H28 119.7
O2 C29 C28 125.3(4)
O2 C29 C30 113.7(4)
C28 C29 C30 121.0(4)
C21 C30 C29 119.2(4)
C21 C30 C31 122.0(4)
C29 C30 C31 118.8(4)
C4 C31 C30 117.3(3)
C4 C31 H31A 108.0
C4 C31 H31B 108.0
C30 C31 H31A 108.0
C30 C31 H31B 108.0
H31A C31 H31B 107.2
O1 C32 H32A 109.5
O1 C32 H32B 109.5
O1 C32 H32C 109.5
H32A C32 H32B 109.5
H32A C32 H32C 109.5
H32B C32 H32C 109.5
O2 C33 H33A 109.5
O2 C33 H33B 109.5
O2 C33 H33C 109.5
H33A C33 H33B 109.5
H33A C33 H33C 109.5
H33B C33 H33C 109.5
O3 C34 Co1 178.7(5)

loop_
_geom_bond_atom_site_label_1
_geom_bond_atom_site_label_2
_geom_bond_distance
I1 Co1 2.5658(6)
I2 Co1 2.5870(5)
Co1 C1 2.094(4)
Co1 C2 2.085(4)
Co1 C3 2.142(4)
Co1 C4 2.099(4)
Co1 C5 2.062(4)
Co1 C34 1.791(4)
O1 C12 1.354(5)
O1 C32 1.429(5)
O2 C29 1.354(5)
O2 C33 1.432(5)
O3 C34 1.127(5)
C1 C2 1.437(6)
C1 C5 1.424(6)
C1 C6 1.517(6)
C2 H2 0.9500
C2 C3 1.419(5)
C3 C4 1.438(5)
C3 C10 1.487(6)
C4 C5 1.426(6)
C4 C31 1.512(5)
C5 H5 0.9500
C6 C7 1.534(6)
C6 C8 1.524(6)
C6 C9 1.529(6)
C7 H7A 0.9800
C7 H7B 0.9800
C7 H7C 0.9800
C8 H8A 0.9800
C8 H8B 0.9800
C8 H8C 0.9800
C9 H9A 0.9800
C9 H9B 0.9800
C9 H9C 0.9800
C10 H10A 0.9900
C10 H10B 0.9900
C10 C11 1.505(5)
C11 C12 1.431(6)
C11 C20 1.382(5)
C12 C13 1.372(6)
C13 H13 0.9500
C13 C14 1.425(6)
C14 C15 1.415(6)
C14 C19 1.417(6)
C15 H15 0.9500
C15 C16 1.360(7)
C16 H16 0.9500
C16 C17 1.410(7)
C17 H17 0.9500
C17 C18 1.363(6)
C18 H18 0.9500
C18 C19 1.418(6)
C19 C20 1.440(6)
C20 C21 1.493(5)
C21 C22 1.430(6)
C21 C30 1.374(6)
C22 C23 1.416(6)
C22 C27 1.423(5)
C23 H23 0.9500
C23 C24 1.363(6)
C24 H24 0.9500
C24 C25 1.409(7)
C25 H25 0.9500
C25 C26 1.360(7)
C26 H26 0.9500
C26 C27 1.416(6)
C27 C28 1.418(6)
C28 H28 0.9500
C28 C29 1.369(6)
C29 C30 1.433(5)
C30 C31 1.519(6)
C31 H31A 0.9900
C31 H31B 0.9900
C32 H32A 0.9800
C32 H32B 0.9800
C32 H32C 0.9800
C33 H33A 0.9800
C33 H33B 0.9800
C33 H33C 0.9800

loop_
_geom_torsion_atom_site_label_1
_geom_torsion_atom_site_label_2
_geom_torsion_atom_site_label_3
_geom_torsion_atom_site_label_4
_geom_torsion
Co1 C1 C2 C3 -62.2(3)
Co1 C1 C5 C4 60.9(3)
Co1 C1 C6 C7 165.5(4)
Co1 C1 C6 C8 -77.9(5)
Co1 C1 C6 C9 45.6(5)
Co1 C2 C3 C4 -57.4(3)
Co1 C2 C3 C10 131.8(4)
Co1 C3 C4 C5 -60.0(3)
Co1 C3 C4 C31 130.8(4)
Co1 C3 C10 C11 -154.3(3)
Co1 C4 C5 C1 -60.8(3)
Co1 C4 C31 C30 70.2(5)
O1 C12 C13 C14 179.0(4)
O2 C29 C30 C21 178.9(3)
O2 C29 C30 C31 1.7(5)
C1 C2 C3 Co1 60.8(3)
C1 C2 C3 C4 3.4(4)
C1 C2 C3 C10 -167.4(4)
C2 C1 C5 Co1 -60.1(3)
C2 C1 C5 C4 0.8(4)
C2 C1 C6 C7 -98.7(5)
C2 C1 C6 C8 17.9(6)
C2 C1 C6 C9 141.4(4)
C2 C3 C4 Co1 57.1(3)
C2 C3 C4 C5 -2.8(4)
C2 C3 C4 C31 -172.0(4)
C2 C3 C10 C11 111.5(4)
C3 C4 C5 Co1 62.1(3)
C3 C4 C5 C1 1.2(4)
C3 C4 C31 C30 -30.9(6)
C3 C10 C11 C12 -79.8(4)
C3 C10 C11 C20 92.5(4)
C4 C3 C10 C11 -57.6(5)
C5 C1 C2 Co1 59.6(3)
C5 C1 C2 C3 -2.6(4)
C5 C1 C6 C7 71.7(5)
C5 C1 C6 C8 -171.7(4)
C5 C1 C6 C9 -48.3(6)
C5 C4 C31 C30 161.5(4)
C6 C1 C2 Co1 -128.4(4)
C6 C1 C2 C3 169.4(4)
C6 C1 C5 Co1 127.8(4)
C6 C1 C5 C4 -171.3(4)
C10 C3 C4 Co1 -132.2(4)
C10 C3 C4 C5 167.8(4)
C10 C3 C4 C31 -1.4(6)
C10 C11 C12 O1 -5.6(6)
C10 C11 C12 C13 173.1(4)
C10 C11 C20 C19 -175.0(4)
C10 C11 C20 C21 2.7(6)
C11 C12 C13 C14 0.5(7)
C11 C20 C21 C22 103.7(4)
C11 C20 C21 C30 -72.1(5)
C12 C11 C20 C19 -2.7(6)
C12 C11 C20 C21 175.1(4)
C12 C13 C14 C15 -179.8(4)
C12 C13 C14 C19 0.5(7)
C13 C14 C15 C16 -179.2(4)
C13 C14 C19 C18 179.4(4)
C13 C14 C19 C20 -2.5(6)
C14 C15 C16 C17 -0.7(7)
C14 C19 C20 C11 3.6(6)
C14 C19 C20 C21 -174.1(4)
C15 C14 C19 C18 -0.3(6)
C15 C14 C19 C20 177.8(4)
C15 C16 C17 C18 0.6(7)
C16 C17 C18 C19 -0.4(6)
C17 C18 C19 C14 0.3(6)
C17 C18 C19 C20 -177.7(4)
C18 C19 C20 C11 -178.4(4)
C18 C19 C20 C21 3.9(6)
C19 C14 C15 C16 0.5(7)
C19 C20 C21 C22 -78.5(5)
C19 C20 C21 C30 105.7(4)
C20 C11 C12 O1 -178.1(4)
C20 C11 C12 C13 0.6(6)
C20 C21 C22 C23 0.4(6)
C20 C21 C22 C27 -178.5(3)
C20 C21 C30 C29 178.6(3)
C20 C21 C30 C31 -4.3(5)
C21 C22 C23 C24 -178.4(4)
C21 C22 C27 C26 179.8(4)
C21 C22 C27 C28 1.0(6)
C21 C30 C31 C4 78.5(5)
C22 C21 C30 C29 2.8(6)
C22 C21 C30 C31 180.0(3)
C22 C23 C24 C25 -1.7(7)
C22 C27 C28 C29 0.7(6)
C23 C22 C27 C26 0.8(6)
C23 C22 C27 C28 -178.0(4)
C23 C24 C25 C26 1.5(7)
C24 C25 C26 C27 -0.1(7)
C25 C26 C27 C22 -1.0(6)
C25 C26 C27 C28 177.7(4)
C26 C27 C28 C29 -178.1(4)
C27 C22 C23 C24 0.5(6)
C27 C28 C29 O2 179.3(4)
C27 C28 C29 C30 -0.7(6)
C28 C29 C30 C21 -1.1(6)
C28 C29 C30 C31 -178.3(4)
C29 C30 C31 C4 -104.3(4)
C30 C21 C22 C23 176.2(4)
C30 C21 C22 C27 -2.8(6)
C31 C4 C5 Co1 -128.1(4)
C31 C4 C5 C1 171.1(4)
C32 O1 C12 C11 177.1(4)
C32 O1 C12 C13 -1.5(7)
C33 O2 C29 C28 -3.5(6)
C33 O2 C29 C30 176.5(4)

loop_
_exptl_oxdiff_crystal_face_indexfrac_h
_exptl_oxdiff_crystal_face_indexfrac_k
_exptl_oxdiff_crystal_face_indexfrac_l
_exptl_oxdiff_crystal_face_x
_exptl_oxdiff_crystal_face_y
_exptl_oxdiff_crystal_face_z
-0.0000 0.0000 1.0000 0.0029 -0.0120 0.0247
0.0000 -0.0000 -1.0000 -0.0029 0.0120 -0.0247
-2.0000 1.0000 -1.0001 0.1341 0.0815 -0.0070
2.0000 -1.0000 1.0001 -0.1341 -0.0815 0.0070
-1.0000 -1.0000 -1.9998 -0.0042 0.1073 -0.0090
-1.0000 -2.0000 2.0002 -0.0370 0.0917 0.1108
1.0000 2.0000 -2.0002 0.0370 -0.0917 -0.1108
0.0000 -1.0000 -1.9998 -0.0504 0.0564 -0.0284
-0.0000 2.0000 -1.0002 0.0862 -0.0528 -0.0667
0.0000 -2.0000 1.0002 -0.0862 0.0528 0.0667
-1.0000 1.0000 -0.0001 0.0908 0.0186 -0.0016
1.0000 -1.0000 0.0001 -0.0908 -0.0186 0.0016
-1.0000 -1.0000 2.0001 0.0076 0.0594 0.0898
1.0000 1.0000 -1.0001 -0.0046 -0.0713 -0.0651
-0.0000 1.0000 0.9999 0.0475 -0.0444 0.0037
0.0000 -1.0000 2.0001 -0.0387 0.0084 0.0704
-2.0000 -1.0000 -1.9998 0.0421 0.1583 0.0104
1.0000 0.0000 -1.9999 -0.0521 -0.0270 -0.0688
